data_4505002
loop_
_publ_author_name
'Prakash, M. Jaya'
'Radhakrishnan, T. P.'

_publ_section_title
;
 SHG Active Salts of 4-Nitrophenolate with H-Bonded Helical
 Formations:&#x2009; Structure-Directing Role ofortho-Aminopyridines
;
_journal_issue 2
_journal_name_full 'Crystal Growth &amp; Design'
_journal_page_first 721
_journal_paper_doi 10.1021/cg049763e
_journal_volume 5
_journal_year 2005
_chemical_formula_sum 'C17 H17 N5 O6'
_chemical_formula_weight 387.36
_chemical_name_systematic
;2,6-diaminopyridinium 4-nitrophenolate . 4-nitrophenol  
 ? 
;
_space_group_IT_number 33
_symmetry_cell_setting orthorhombic
_symmetry_space_group_name_Hall 'P 2c -2n'
_symmetry_space_group_name_H-M 'P n a 21'
_atom_sites_solution_hydrogens geom
_atom_sites_solution_primary direct
_atom_sites_solution_secondary difmap
_audit_creation_method SHELXL-97
_cell_angle_alpha 90.00
_cell_angle_beta 90.00
_cell_angle_gamma 90.00
_cell_formula_units_Z 4
_cell_length_a 13.6129(14)
_cell_length_b 10.9042(11)
_cell_length_c 12.0323(12)
_cell_measurement_temperature 293(2)
_cell_volume 1786.0(3)
_computing_structure_refinement 'SHELXL-97 (Sheldrick, 1997)'
_computing_structure_solution 'SHELXS-97 (Sheldrick, 1990)'
_diffrn_ambient_temperature 293(2)
_diffrn_measured_fraction_theta_full 1.000
_diffrn_measured_fraction_theta_max 1.000
_diffrn_radiation_monochromator graphite
_diffrn_radiation_source 'fine-focus sealed tube'
_diffrn_radiation_type MoK\a
_diffrn_radiation_wavelength 0.71073
_diffrn_reflns_av_R_equivalents 0.0000
_diffrn_reflns_av_sigmaI/netI 0.0357
_diffrn_reflns_limit_h_max 20
_diffrn_reflns_limit_h_min 0
_diffrn_reflns_limit_k_max 16
_diffrn_reflns_limit_k_min 0
_diffrn_reflns_limit_l_max 18
_diffrn_reflns_limit_l_min 0
_diffrn_reflns_number 3786
_diffrn_reflns_theta_full 32.96
_diffrn_reflns_theta_max 32.96
_diffrn_reflns_theta_min 2.39
_exptl_absorpt_coefficient_mu 0.112
_exptl_crystal_colour Yellow
_exptl_crystal_density_diffrn 1.441
_exptl_crystal_density_method 'not measured'
_exptl_crystal_description 'Rectangular Plate'
_exptl_crystal_F_000 808
_exptl_crystal_size_max 0.64
_exptl_crystal_size_mid 0.56
_exptl_crystal_size_min 0.24
_refine_diff_density_max 0.14
_refine_diff_density_min -0.18
_refine_diff_density_rms 0.03
_refine_ls_abs_structure_details 'Flack H D (1983), Acta Cryst. A39, 876-881'
_refine_ls_abs_structure_Flack 0
_refine_ls_extinction_method none
_refine_ls_goodness_of_fit_ref 0.857
_refine_ls_hydrogen_treatment mixed
_refine_ls_matrix_type full
_refine_ls_number_parameters 266
_refine_ls_number_reflns 2644
_refine_ls_number_restraints 1
_refine_ls_restrained_S_all 0.857
_refine_ls_R_factor_all 0.0694
_refine_ls_R_factor_gt 0.0415
_refine_ls_shift/su_max 0.000
_refine_ls_shift/su_mean 0.000
_refine_ls_structure_factor_coef Fsqd
_refine_ls_weighting_details 'w=1/[\s^2^(Fo^2^)+(0.0872P)^2^+0.0302P] where P=(Fo^2^+2Fc^2^)/3'
_refine_ls_weighting_scheme calc
_refine_ls_wR_factor_gt 0.1247
_refine_ls_wR_factor_ref 0.1247
_reflns_number_gt 1701
_reflns_number_total 2646
_reflns_threshold_expression >2sigma(I)
_cod_data_source_file cg049763esi20040711_042323.cif
_cod_data_source_block 2
_cod_depositor_comments
;
The following automatic conversions were performed:

'_symmetry_cell_setting' value 'Orthorhombic' changed to
'orthorhombic' according to
/home/saulius/struct/CIF-dictionaries/cif_core.dic dictionary named
'cif_core.dic' version 2.4.1 from 2010-06-29.

Automatic conversion script
Id: cif_fix_values 1715 2011-07-08 13:25:40Z adriana 

The following automatic conversions were performed:

'_refine_ls_weighting_scheme' value 'calc
w=1/[\s^2^(Fo^2^)+(0.0872P)^2^+0.0302P] where P=(Fo^2^+2Fc^2^)/3' was
changed to 'calc'. New tag '_refine_ls_weighting_details' was
created. The value of the new tag was set to
'w=1/[\s^2^(Fo^2^)+(0.0872P)^2^+0.0302P] where P=(Fo^2^+2Fc^2^)/3'.

Automatic conversion script
Id: cif_fix_values 3143 2015-03-26 13:38:13Z robertas 
;
_cod_original_sg_symbol_H-M 'Pna21 (No.33)'
_cod_database_code 4505002

loop_
_symmetry_equiv_pos_as_xyz
'x, y, z'
'-x, -y, z+1/2'
'x+1/2, -y+1/2, z'
'-x+1/2, y+1/2, z+1/2'

loop_
_atom_site_label
_atom_site_type_symbol
_atom_site_fract_x
_atom_site_fract_y
_atom_site_fract_z
_atom_site_U_iso_or_equiv
_atom_site_adp_type
_atom_site_occupancy
_atom_site_calc_flag
_atom_site_refinement_flags
N1 N 0.10904(18) 0.6374(3) 0.2556(3) 0.0393(6) Uani 1 d .
H1 H 0.0983 0.5598 0.2597 0.047 Uiso 1 calc R
N7 N 0.2543(2) 0.6003(3) 0.3471(3) 0.0557(9) Uani 1 d .
H7A H 0.2395 0.5236 0.3460 0.067 Uiso 1 calc R
H7B H 0.3083 0.6241 0.3772 0.067 Uiso 1 calc R
N8 N -0.0367(2) 0.6514(4) 0.1614(4) 0.0677(11) Uani 1 d .
H8A H -0.0421 0.5731 0.1679 0.081 Uiso 1 calc R
H8B H -0.0816 0.6925 0.1277 0.081 Uiso 1 calc R
C2 C 0.1931(2) 0.6828(3) 0.3016(3) 0.0404(7) Uani 1 d .
C3 C 0.2111(3) 0.8067(4) 0.2945(4) 0.0566(10) Uani 1 d .
H3 H 0.2691 0.8394 0.3226 0.068 Uiso 1 calc R
C4 C 0.1434(3) 0.8808(4) 0.2461(5) 0.0659(13) Uani 1 d .
H4 H 0.1539 0.9650 0.2448 0.079 Uiso 1 calc R
C5 C 0.0589(3) 0.8331(4) 0.1986(5) 0.0659(13) Uani 1 d .
H5 H 0.0143 0.8848 0.1635 0.079 Uiso 1 calc R
C6 C 0.0415(3) 0.7090(4) 0.2037(4) 0.0479(8) Uani 1 d .
N16 N 0.4743(2) 0.6793(3) 0.4971(3) 0.0509(8) Uani 1 d .
O9 O 0.82643(19) 0.7845(3) 0.7051(3) 0.0585(8) Uani 1 d .
H9 H 0.8542 0.7213 0.7246 0.088 Uiso 1 calc R
O17 O 0.4256(2) 0.7634(3) 0.4591(3) 0.0682(9) Uani 1 d .
O18 O 0.4473(2) 0.5727(3) 0.4909(4) 0.0852(13) Uani 1 d .
C10 C 0.7421(2) 0.7562(3) 0.6534(3) 0.0414(7) Uani 1 d .
C11 C 0.6819(3) 0.8510(3) 0.6175(3) 0.0449(8) Uani 1 d .
H11 H 0.7010 0.9319 0.6288 0.054 Uiso 1 calc R
C12 C 0.5946(3) 0.8265(3) 0.5656(3) 0.0408(7) Uani 1 d .
H12 H 0.5547 0.8901 0.5411 0.049 Uiso 1 calc R
C13 C 0.5667(2) 0.7058(3) 0.5502(3) 0.0369(7) Uani 1 d .
C14 C 0.6256(3) 0.6098(3) 0.5846(3) 0.0432(8) Uani 1 d .
H14 H 0.6056 0.5291 0.5739 0.052 Uiso 1 calc R
C15 C 0.7139(3) 0.6347(3) 0.6345(3) 0.0436(8) Uani 1 d .
H15 H 0.7551 0.5708 0.6558 0.052 Uiso 1 calc R
N26 N -0.2409(2) 0.7426(3) -0.0008(3) 0.0476(7) Uani 1 d .
O19 O -0.57449(18) 0.9004(2) -0.2205(3) 0.0519(7) Uani 1 d .
O27 O -0.2212(2) 0.6325(2) 0.0001(3) 0.0630(8) Uani 1 d .
O28 O -0.1876(2) 0.8187(3) 0.0452(3) 0.0739(10) Uani 1 d .
C20 C -0.4976(2) 0.8622(3) -0.1643(3) 0.0381(7) Uani 1 d .
C21 C -0.4301(3) 0.9471(3) -0.1183(3) 0.0436(8) Uani 1 d .
H21 H -0.4424 1.0307 -0.1247 0.052 Uiso 1 calc R
C22 C -0.3469(3) 0.9082(3) -0.0646(3) 0.0443(8) Uani 1 d .
H22 H -0.3029 0.9649 -0.0353 0.053 Uiso 1 calc R
C23 C -0.3290(2) 0.7839(3) -0.0544(3) 0.0384(7) Uani 1 d .
C24 C -0.3949(2) 0.6985(3) -0.0960(3) 0.0432(8) Uani 1 d .
H24 H -0.3824 0.6151 -0.0879 0.052 Uiso 1 calc R
C25 C -0.4784(2) 0.7371(3) -0.1491(3) 0.0450(8) Uani 1 d .
H25 H -0.5230 0.6794 -0.1754 0.054 Uiso 1 calc R

loop_
_atom_site_aniso_label
_atom_site_aniso_U_11
_atom_site_aniso_U_22
_atom_site_aniso_U_33
_atom_site_aniso_U_23
_atom_site_aniso_U_13
_atom_site_aniso_U_12
N1 0.0329(12) 0.0376(13) 0.0474(15) 0.0069(12) -0.0017(12) -0.0018(10)
N7 0.0429(15) 0.0643(19) 0.060(2) -0.0011(18) -0.0158(16) 0.0045(14)
N8 0.0415(16) 0.089(3) 0.072(3) 0.015(2) -0.0218(18) 0.0011(17)
C2 0.0317(14) 0.0465(17) 0.0431(18) -0.0007(15) 0.0034(14) -0.0021(13)
C3 0.052(2) 0.050(2) 0.068(3) -0.006(2) 0.006(2) -0.0205(18)
C4 0.074(3) 0.0417(18) 0.082(3) 0.011(2) 0.021(3) -0.0081(19)
C5 0.067(3) 0.055(2) 0.076(3) 0.029(2) 0.012(3) 0.015(2)
C6 0.0398(16) 0.060(2) 0.0441(19) 0.0113(18) -0.0004(16) 0.0064(16)
N16 0.0458(16) 0.0461(16) 0.061(2) -0.0006(16) -0.0163(16) -0.0072(13)
O9 0.0441(13) 0.0484(14) 0.083(2) 0.0001(14) -0.0250(14) -0.0031(11)
O17 0.0541(15) 0.0574(16) 0.093(2) 0.0176(17) -0.0314(17) -0.0070(13)
O18 0.074(2) 0.0502(16) 0.132(4) -0.003(2) -0.045(2) -0.0170(15)
C10 0.0378(16) 0.0392(16) 0.0472(19) 0.0013(15) -0.0032(15) -0.0031(13)
C11 0.0489(18) 0.0296(14) 0.056(2) -0.0004(15) -0.0096(17) -0.0008(14)
C12 0.0455(16) 0.0293(13) 0.0476(19) -0.0008(14) -0.0083(15) 0.0031(13)
C13 0.0358(14) 0.0390(15) 0.0360(16) 0.0005(14) -0.0043(13) -0.0020(12)
C14 0.0474(17) 0.0321(15) 0.050(2) -0.0016(15) -0.0052(16) -0.0018(13)
C15 0.0422(16) 0.0358(16) 0.053(2) 0.0002(15) -0.0059(16) 0.0068(14)
N26 0.0416(15) 0.0479(16) 0.0531(18) 0.0069(16) -0.0089(14) 0.0003(13)
O19 0.0412(12) 0.0396(12) 0.0749(18) -0.0024(13) -0.0156(13) 0.0053(10)
O27 0.0590(16) 0.0455(13) 0.085(2) 0.0054(16) -0.0222(16) 0.0129(12)
O28 0.0645(17) 0.0569(16) 0.100(3) -0.0013(18) -0.0454(19) -0.0065(14)
C20 0.0310(13) 0.0375(14) 0.0458(18) -0.0019(14) -0.0034(13) 0.0035(12)
C21 0.0480(17) 0.0290(14) 0.054(2) -0.0005(14) -0.0092(16) 0.0001(13)
C22 0.0445(17) 0.0349(15) 0.054(2) 0.0001(15) -0.0100(16) -0.0040(13)
C23 0.0353(14) 0.0367(15) 0.0433(18) 0.0032(14) -0.0036(14) 0.0011(12)
C24 0.0423(16) 0.0292(14) 0.058(2) 0.0033(15) -0.0060(16) -0.0030(12)
C25 0.0400(16) 0.0335(14) 0.061(2) 0.0011(16) -0.0094(17) -0.0049(13)

loop_
_atom_type_symbol
_atom_type_description
_atom_type_scat_dispersion_real
_atom_type_scat_dispersion_imag
_atom_type_scat_source
C C 0.0033 0.0016 'International Tables Vol C Tables 4.2.6.8 and 6.1.1.4'
H H 0.0000 0.0000 'International Tables Vol C Tables 4.2.6.8 and 6.1.1.4'
N N 0.0061 0.0033 'International Tables Vol C Tables 4.2.6.8 and 6.1.1.4'
O O 0.0106 0.0060 'International Tables Vol C Tables 4.2.6.8 and 6.1.1.4'

loop_
_geom_angle_atom_site_label_1
_geom_angle_atom_site_label_2
_geom_angle_atom_site_label_3
_geom_angle
_geom_angle_site_symmetry_1
_geom_angle_site_symmetry_3
C6 N1 C2 123.1(3) . .
C6 N1 O19 119.4(2) . 4_445
C2 N1 O19 117.4(2) . 4_445
C2 N7 O18 143.4(3) . .
C2 N7 O27 133.3(2) . 2_565
O18 N7 O27 73.94(12) . 2_565
C2 N7 O17 104.4(2) . .
O18 N7 O17 39.03(8) . .
O27 N7 O17 107.53(13) 2_565 .
C6 N8 O28 115.1(3) . .
C6 N8 O27 153.0(3) . .
O28 N8 O27 40.14(8) . .
N7 C2 N1 116.3(3) . .
N7 C2 C3 125.0(3) . .
N1 C2 C3 118.7(3) . .
C4 C3 C2 119.4(4) . .
C3 C4 C5 121.2(4) . .
C6 C5 C4 119.6(4) . .
N8 C6 N1 116.4(4) . .
N8 C6 C5 125.7(4) . .
N1 C6 C5 117.9(4) . .
O17 N16 O18 121.9(3) . .
O17 N16 C13 119.4(3) . .
O18 N16 C13 118.7(3) . .
C10 O9 O19 115.3(2) . 3_666
N16 O17 N7 97.8(2) . .
N16 O18 N7 101.1(2) . .
O9 C10 C11 118.6(3) . .
O9 C10 C15 121.9(3) . .
C11 C10 C15 119.5(3) . .
C12 C11 C10 120.6(3) . .
C11 C12 C13 119.1(3) . .
C12 C13 C14 121.5(3) . .
C12 C13 N16 119.4(3) . .
C14 C13 N16 119.1(3) . .
C15 C14 C13 119.3(3) . .
C14 C15 C10 120.0(3) . .
O27 N26 O28 121.6(3) . .
O27 N26 C23 119.5(3) . .
O28 N26 C23 118.8(3) . .
N26 O27 N8 96.5(2) . .
N26 O28 N8 101.4(2) . .
O19 C20 C25 121.7(3) . .
O19 C20 C21 120.7(3) . .
C25 C20 C21 117.7(3) . .
C22 C21 C20 121.1(3) . .
C21 C22 C23 119.4(3) . .
C22 C23 C24 120.8(3) . .
C22 C23 N26 119.7(3) . .
C24 C23 N26 119.5(3) . .
C25 C24 C23 119.9(3) . .
C24 C25 C20 121.0(3) . .

loop_
_geom_bond_atom_site_label_1
_geom_bond_atom_site_label_2
_geom_bond_distance
_geom_bond_site_symmetry_2
N1 C6 1.359(4) .
N1 C2 1.364(4) .
N1 O19 2.643(4) 4_445
N7 C2 1.342(5) .
N7 O18 3.161(5) .
N7 O27 3.168(5) 2_565
N7 O17 3.227(4) .
N8 C6 1.336(5) .
N8 O28 3.083(5) .
N8 O27 3.181(5) .
C2 C3 1.377(5) .
C3 C4 1.356(7) .
C4 C5 1.385(8) .
C5 C6 1.376(6) .
N16 O17 1.221(4) .
N16 O18 1.222(4) .
N16 C13 1.441(4) .
O9 C10 1.342(4) .
O9 O19 2.586(4) 3_666
C10 C11 1.388(5) .
C10 C15 1.398(5) .
C11 C12 1.368(5) .
C12 C13 1.382(5) .
C13 C14 1.382(5) .
C14 C15 1.371(5) .
N26 O27 1.231(4) .
N26 O28 1.233(4) .
N26 C23 1.434(4) .
O19 C20 1.314(4) .
C20 C25 1.401(4) .
C20 C21 1.417(5) .
C21 C22 1.372(5) .
C22 C23 1.382(5) .
C23 C24 1.387(5) .
C24 C25 1.370(5) .
